data_4324669
loop_
_publ_author_name
'Shuao Wang'
'Eric M. Villa'
'Juan Diwu'
'Evgeny V. Alekseev'
'Wulf Depmeier'
'Thomas E. Albrecht-Schmitt'

_publ_section_title
;
 Role of Anions and Reaction Conditions in the Preparation of Uranium(VI),
 Neptunium(VI), and Plutonium(VI) Borates
;
_journal_name_full 'Inorganic Chemistry'
_journal_page_first 2527
_journal_page_last 2533
_journal_paper_doi 10.1021/ic102356d
_journal_volume 50
_journal_year 2011
_chemical_formula_moiety 'PuO2[B8 O11 (OH)4]'
_chemical_formula_sum 'B8 O17 Pu'
_chemical_formula_weight 600.48
_chemical_name_common 'Plutonyl(VI) borate'
_chemical_name_systematic
; 
 ? 
;
_space_group_IT_number 9
_symmetry_cell_setting monoclinic
_symmetry_space_group_name_Hall 'C -2yc'
_symmetry_space_group_name_H-M 'C 1 c 1'
_atom_sites_solution_hydrogens none
_atom_sites_solution_primary direct
_atom_sites_solution_secondary difmap
_audit_creation_method SHELXL-97
_cell_angle_alpha 90.00
_cell_angle_beta 90.7440(10)
_cell_angle_gamma 90.00
_cell_formula_units_Z 4
_cell_length_a 6.4391(8)
_cell_length_b 16.714(2)
_cell_length_c 10.9648(13)
_cell_measurement_reflns_used 2750
_cell_measurement_temperature 100(2)
_cell_measurement_theta_max 28.63
_cell_measurement_theta_min 2.44
_cell_volume 1180.0(2)
_computing_cell_refinement 'smart saint'
_computing_data_collection smart
_computing_data_reduction SAINT
_computing_molecular_graphics 'SHELXP-97 (Sheldrick, 1997)'
_computing_publication_material 'SHELXCIF-97 (Sheldrick, 2000)'
_computing_structure_refinement 'SHELXL-97 (Sheldrick, 1997)'
_computing_structure_solution 'SHELXS-97 (Sheldrick, 1990)'
_diffrn_ambient_temperature 100(2)
_diffrn_detector_area_resol_mean 0
_diffrn_measured_fraction_theta_full 0.945
_diffrn_measured_fraction_theta_max 0.945
_diffrn_measurement_device_type 'BRUKER apex II'
_diffrn_measurement_method '0.5 wide w/ exposures'
_diffrn_radiation_monochromator 'Quazar optics'
_diffrn_radiation_source 'Imus microfocused'
_diffrn_radiation_type MoK\a
_diffrn_radiation_wavelength 0.71073
_diffrn_reflns_av_R_equivalents 0.0403
_diffrn_reflns_av_sigmaI/netI 0.0403
_diffrn_reflns_limit_h_max 8
_diffrn_reflns_limit_h_min -8
_diffrn_reflns_limit_k_max 22
_diffrn_reflns_limit_k_min -22
_diffrn_reflns_limit_l_max 14
_diffrn_reflns_limit_l_min -14
_diffrn_reflns_number 6456
_diffrn_reflns_theta_full 28.63
_diffrn_reflns_theta_max 28.63
_diffrn_reflns_theta_min 2.44
_exptl_absorpt_coefficient_mu 5.697
_exptl_absorpt_correction_T_max 0.945
_exptl_absorpt_correction_T_min 0.585
_exptl_absorpt_correction_type numerical
_exptl_absorpt_process_details SHELTXPREP
_exptl_crystal_colour peach/pink
_exptl_crystal_density_diffrn 3.380
_exptl_crystal_description Tablet
_exptl_crystal_F_000 1080
_exptl_crystal_size_max 0.110
_exptl_crystal_size_mid 0.080
_exptl_crystal_size_min 0.010
_refine_diff_density_max 1.294
_refine_diff_density_min -0.837
_refine_diff_density_rms 0.175
_refine_ls_abs_structure_details 'Flack H D (1983), Acta Cryst. A39, 876-881'
_refine_ls_abs_structure_Flack 0.03(2)
_refine_ls_extinction_coef 0.00016(6)
_refine_ls_extinction_expression Fc^*^=kFc[1+0.001xFc^2^\l^3^/sin(2\q)]^-1/4^
_refine_ls_extinction_method SHELXL
_refine_ls_goodness_of_fit_ref 1.073
_refine_ls_hydrogen_treatment none
_refine_ls_matrix_type full
_refine_ls_number_parameters 237
_refine_ls_number_reflns 2750
_refine_ls_number_restraints 26
_refine_ls_restrained_S_all 1.073
_refine_ls_R_factor_all 0.0208
_refine_ls_R_factor_gt 0.0205
_refine_ls_shift/su_max 0.001
_refine_ls_shift/su_mean 0.000
_refine_ls_structure_factor_coef Fsqd
_refine_ls_weighting_details 'calc w=1/[\s^2^(Fo^2^)+(0.0000P)^2^+9.6865P] where P=(Fo^2^+2Fc^2^)/3'
_refine_ls_weighting_scheme calc
_refine_ls_wR_factor_gt 0.0471
_refine_ls_wR_factor_ref 0.0473
_reflns_number_gt 2724
_reflns_number_total 2750
_reflns_threshold_expression >2sigma(I)
_cod_data_source_file ic102356d_si_002_3.cif
_cod_data_source_block Pu6BO
_cod_original_cell_volume 1180.0(3)
_cod_database_code 4324669

loop_
_symmetry_equiv_pos_as_xyz
'x, y, z'
'x, -y, z+1/2'
'x+1/2, y+1/2, z'
'x+1/2, -y+1/2, z+1/2'

loop_
_atom_site_label
_atom_site_type_symbol
_atom_site_fract_x
_atom_site_fract_y
_atom_site_fract_z
_atom_site_U_iso_or_equiv
_atom_site_adp_type
_atom_site_occupancy
_atom_site_symmetry_multiplicity
_atom_site_calc_flag
_atom_site_refinement_flags
Pu1 Pu 0.26303(10) 0.731728(10) 0.25314(7) 0.00559(6) Uani 1 1 d .
B1 B -0.1903(11) 0.7030(5) 0.1904(7) 0.0150(15) Uani 1 1 d U
B2 B 0.0627(12) 0.7299(5) 0.5518(7) 0.0190(17) Uani 1 1 d .
B3 B 0.4297(10) 0.7066(4) 0.5161(6) 0.0074(12) Uani 1 1 d .
B4 B 0.7649(12) 0.6965(6) 0.4157(7) 0.0221(17) Uani 1 1 d .
B5 B 0.5973(17) 0.5569(6) 0.4996(10) 0.033(2) Uani 1 1 d .
B6 B -0.3251(15) 0.5722(5) 0.0912(9) 0.0215(17) Uani 1 1 d U
B7 B 0.4363(19) 0.4369(6) 0.4259(9) 0.034(2) Uani 1 1 d .
B8 B 0.1440(19) 0.4452(7) 0.2777(14) 0.048(3) Uani 1 1 d .
O1 O 0.3568(7) 0.7745(3) 0.0293(4) 0.0115(9) Uani 1 1 d .
O2 O 0.2139(6) 0.7110(3) 0.4724(4) 0.0079(8) Uani 1 1 d .
O3 O 0.2721(8) 0.6304(2) 0.2267(4) 0.0115(10) Uani 1 1 d U
O4 O 0.7612(10) 0.6009(3) 0.4245(6) 0.0291(13) Uani 1 1 d .
O5 O -0.1113(9) 0.7148(3) 0.3144(6) 0.0087(11) Uani 1 1 d U
O6 O 0.6099(10) 0.7425(3) 0.1681(6) 0.0112(12) Uani 1 1 d .
O7 O -0.0267(18) 0.7383(3) 0.1137(9) 0.0090(17) Uani 1 1 d .
O8 O 0.5547(17) 0.7184(4) 0.4082(9) 0.0039(12) Uani 1 1 d .
O9 O -0.3055(10) 0.4922(3) 0.0899(5) 0.0319(13) Uani 1 1 d .
O10 O 0.2575(9) 0.8338(2) 0.2810(3) 0.0086(10) Uani 1 1 d .
O11 O -0.2144(9) 0.6144(3) 0.1703(5) 0.0241(11) Uani 1 1 d .
O12 O 0.4759(8) 0.6223(3) 0.5625(5) 0.0192(10) Uani 1 1 d .
O13 O 0.5466(9) 0.3868(4) 0.5040(5) 0.0282(13) Uani 1 1 d .
O14 O 0.2850(14) 0.4018(4) 0.3479(7) 0.052(2) Uani 1 1 d .
O15 O 0.4604(11) 0.5140(4) 0.4174(6) 0.0433(17) Uani 1 1 d .
O16 O 0.1060(13) 0.4356(5) 0.1588(8) 0.053(2) Uani 1 1 d .
O17 O 0.0079(16) 0.4939(5) 0.3479(11) 0.094(4) Uani 1 1 d .

loop_
_atom_site_aniso_label
_atom_site_aniso_U_11
_atom_site_aniso_U_22
_atom_site_aniso_U_33
_atom_site_aniso_U_23
_atom_site_aniso_U_13
_atom_site_aniso_U_12
Pu1 0.00366(9) 0.00901(9) 0.00411(9) 0.00030(16) 0.00037(5) 0.00019(16)
B1 0.011(3) 0.023(3) 0.011(3) 0.009(3) 0.003(2) -0.003(3)
B2 0.007(3) 0.038(5) 0.012(3) -0.004(3) -0.004(3) 0.004(3)
B3 0.006(3) 0.012(3) 0.005(3) -0.002(2) 0.002(2) -0.001(2)
B4 0.008(3) 0.051(5) 0.007(3) 0.007(4) -0.004(3) 0.004(3)
B5 0.036(5) 0.025(4) 0.039(6) 0.004(4) 0.001(4) 0.008(4)
B6 0.020(3) 0.013(3) 0.032(4) 0.002(3) 0.011(3) -0.011(3)
B7 0.057(7) 0.030(5) 0.014(4) 0.002(4) -0.013(4) 0.005(4)
B8 0.033(6) 0.035(6) 0.076(9) -0.013(6) -0.018(6) -0.006(5)
O1 0.003(2) 0.027(3) 0.005(2) 0.0015(17) 0.0012(15) 0.0039(17)
O2 0.004(2) 0.015(2) 0.0050(19) -0.0022(16) 0.0006(15) -0.0006(16)
O3 0.0105(12) 0.0127(12) 0.0115(14) 0.0000(9) 0.0006(10) -0.0002(9)
O4 0.030(3) 0.024(3) 0.034(4) 0.009(3) 0.004(3) 0.003(3)
O5 0.005(2) 0.011(2) 0.011(3) 0.003(2) 0.0038(18) 0.000(2)
O6 0.008(3) 0.013(3) 0.013(3) -0.001(2) 0.003(2) -0.004(2)
O7 0.010(3) 0.009(3) 0.008(4) 0.002(3) -0.001(2) -0.004(3)
O8 0.003(2) 0.005(2) 0.004(3) 0.001(3) -0.0012(19) 0.001(3)
O9 0.039(4) 0.024(3) 0.032(3) 0.002(2) -0.011(3) -0.005(2)
O10 0.0088(19) 0.0096(17) 0.007(3) -0.0055(14) 0.005(3) -0.0024(18)
O11 0.022(3) 0.029(3) 0.022(3) 0.008(2) 0.000(2) 0.002(2)
O12 0.017(2) 0.016(2) 0.024(3) 0.009(2) 0.012(2) 0.0060(19)
O13 0.031(3) 0.038(3) 0.015(2) 0.005(2) -0.004(2) 0.009(3)
O14 0.070(6) 0.032(4) 0.051(5) -0.006(3) -0.041(4) 0.000(3)
O15 0.051(4) 0.031(3) 0.048(4) 0.008(3) -0.023(3) -0.003(3)
O16 0.044(5) 0.048(5) 0.068(6) -0.020(4) 0.014(4) -0.017(4)
O17 0.084(7) 0.053(5) 0.147(10) -0.050(6) 0.070(7) -0.023(5)

loop_
_atom_type_symbol
_atom_type_description
_atom_type_scat_dispersion_real
_atom_type_scat_dispersion_imag
_atom_type_scat_source
B B 0.0013 0.0007 'International Tables Vol C Tables 4.2.6.8 and 6.1.1.4'
O O 0.0106 0.0060 'International Tables Vol C Tables 4.2.6.8 and 6.1.1.4'
Pu Pu -9.4100 4.3056 'International Tables Vol C Tables 4.2.6.8 and 6.1.1.4'

loop_
_geom_angle_atom_site_label_1
_geom_angle_atom_site_label_2
_geom_angle_atom_site_label_3
_geom_angle
_geom_angle_site_symmetry_1
_geom_angle_site_symmetry_3
O3 Pu1 O10 179.1(3) . .
O3 Pu1 O7 88.0(2) . .
O10 Pu1 O7 92.9(2) . .
O3 Pu1 O6 88.6(2) . .
O10 Pu1 O6 90.9(2) . .
O7 Pu1 O6 117.5(3) . .
O3 Pu1 O2 91.77(16) . .
O10 Pu1 O2 87.88(16) . .
O7 Pu1 O2 121.4(3) . .
O6 Pu1 O2 121.05(18) . .
O3 Pu1 O5 88.2(2) . .
O10 Pu1 O5 92.4(2) . .
O7 Pu1 O5 55.8(3) . .
O6 Pu1 O5 172.7(2) . .
O2 Pu1 O5 65.67(16) . .
O3 Pu1 O8 90.0(2) . .
O10 Pu1 O8 89.1(2) . .
O7 Pu1 O8 176.2(4) . .
O6 Pu1 O8 65.6(3) . .
O2 Pu1 O8 55.4(3) . .
O5 Pu1 O8 121.0(3) . .
O3 Pu1 O1 95.82(17) . .
O10 Pu1 O1 84.43(16) . .
O7 Pu1 O1 65.1(3) . .
O6 Pu1 O1 53.21(17) . .
O2 Pu1 O1 170.21(14) . .
O5 Pu1 O1 120.62(17) . .
O8 Pu1 O1 118.3(3) . .
O3 Pu1 B2 93.6(2) . 4_564
O10 Pu1 B2 86.3(2) . 4_564
O7 Pu1 B2 91.4(3) . 4_564
O6 Pu1 B2 26.8(2) . 4_564
O2 Pu1 B2 146.93(17) . 4_564
O5 Pu1 B2 147.0(2) . 4_564
O8 Pu1 B2 92.0(3) . 4_564
O1 Pu1 B2 26.46(17) . 4_564
O3 Pu1 B1 80.8(2) . .
O10 Pu1 B1 100.0(2) . .
O7 Pu1 B1 28.7(3) . .
O6 Pu1 B1 144.1(2) . .
O2 Pu1 B1 93.68(17) . .
O5 Pu1 B1 28.68(19) . .
O8 Pu1 B1 147.6(3) . .
O1 Pu1 B1 93.63(16) . .
B2 Pu1 B1 119.39(19) 4_564 .
O3 Pu1 B3 90.65(19) . .
O10 Pu1 B3 88.67(19) . .
O7 Pu1 B3 149.1(3) . .
O6 Pu1 B3 93.34(19) . .
O2 Pu1 B3 27.71(16) . .
O5 Pu1 B3 93.30(19) . .
O8 Pu1 B3 27.7(3) . .
O1 Pu1 B3 145.56(16) . .
B2 Pu1 B3 119.54(19) 4_564 .
B1 Pu1 B3 120.81(18) . .
O5 B1 O6 112.9(6) . 1_455
O5 B1 O7 103.5(7) . .
O6 B1 O7 110.8(7) 1_455 .
O5 B1 O11 107.7(5) . .
O6 B1 O11 109.3(6) 1_455 .
O7 B1 O11 112.5(6) . .
O5 B1 Pu1 56.2(3) . .
O6 B1 Pu1 144.0(5) 1_455 .
O7 B1 Pu1 51.3(5) . .
O11 B1 Pu1 106.7(4) . .
O1 B2 O2 125.8(6) 4_465 .
O1 B2 O6 112.9(7) 4_465 4_465
O2 B2 O6 121.3(6) . 4_465
O1 B2 Pu1 60.6(4) 4_465 4_465
O2 B2 Pu1 173.1(5) . 4_465
O6 B2 Pu1 52.5(4) 4_465 4_465
O7 B3 O8 114.5(7) 4_565 .
O7 B3 O2 112.8(7) 4_565 .
O8 B3 O2 105.1(6) . .
O7 B3 O12 107.9(5) 4_565 .
O8 B3 O12 106.8(5) . .
O2 B3 O12 109.5(5) . .
O7 B3 Pu1 132.0(5) 4_565 .
O8 B3 Pu1 54.0(5) . .
O2 B3 Pu1 51.1(3) . .
O12 B3 Pu1 120.0(4) . .
O8 B4 O5 116.9(7) . 1_655
O8 B4 O1 110.1(7) . 4_565
O5 B4 O1 111.9(7) 1_655 4_565
O8 B4 O4 104.4(7) . .
O5 B4 O4 105.9(7) 1_655 .
O1 B4 O4 106.7(6) 4_565 .
O9 B5 O15 114.1(7) 2_665 .
O9 B5 O12 108.9(8) 2_665 .
O15 B5 O12 109.2(8) . .
O9 B5 O4 110.5(8) 2_665 .
O15 B5 O4 108.7(8) . .
O12 B5 O4 105.1(7) . .
O11 B6 O9 119.3(8) . .
O11 B6 O13 119.0(7) . 2_464
O9 B6 O13 121.6(8) . 2_464
O15 B7 O13 125.6(9) . .
O15 B7 O14 116.6(8) . .
O13 B7 O14 117.8(8) . .
O16 B8 O14 126.1(11) . .
O16 B8 O17 119.3(11) . .
O14 B8 O17 113.6(12) . .
B2 O1 B4 124.3(6) 4_564 4_464
B2 O1 Pu1 93.0(4) 4_564 .
B4 O1 Pu1 142.4(4) 4_464 .
B2 O2 B3 119.2(5) . .
B2 O2 Pu1 134.5(4) . .
B3 O2 Pu1 101.2(3) . .
B5 O4 B4 121.4(6) . .
B4 O5 B1 120.7(6) 1_455 .
B4 O5 Pu1 141.8(5) 1_455 .
B1 O5 Pu1 95.1(4) . .
B2 O6 B1 119.0(6) 4_564 1_655
B2 O6 Pu1 100.7(5) 4_564 .
B1 O6 Pu1 135.3(4) 1_655 .
B3 O7 B1 123.1(9) 4_464 .
B3 O7 Pu1 130.3(6) 4_464 .
B1 O7 Pu1 100.0(6) . .
B4 O8 B3 117.5(8) . .
B4 O8 Pu1 140.4(7) . .
B3 O8 Pu1 98.3(6) . .
B6 O9 B5 122.7(7) . 2_464
B6 O11 B1 132.5(6) . .
B5 O12 B3 127.9(6) . .
B7 O13 B6 114.2(7) . 2_665
B8 O14 B7 124.0(8) . .
B7 O15 B5 121.3(7) . .

loop_
_geom_bond_atom_site_label_1
_geom_bond_atom_site_label_2
_geom_bond_distance
_geom_bond_site_symmetry_2
Pu1 O3 1.720(4) .
Pu1 O10 1.733(4) .
Pu1 O7 2.399(11) .
Pu1 O6 2.438(7) .
Pu1 O2 2.454(4) .
Pu1 O5 2.527(6) .
Pu1 O8 2.527(10) .
Pu1 O1 2.634(4) .
Pu1 B2 3.020(8) 4_564
Pu1 B1 3.028(7) .
Pu1 B3 3.092(6) .
B1 O5 1.459(9) .
B1 O6 1.464(10) 1_455
B1 O7 1.479(13) .
B1 O11 1.505(10) .
B2 O1 1.347(9) 4_465
B2 O2 1.352(9) .
B2 O6 1.385(10) 4_465
B2 Pu1 3.020(8) 4_465
B3 O7 1.437(11) 4_565
B3 O8 1.452(13) .
B3 O2 1.466(8) .
B3 O12 1.526(8) .
B4 O8 1.403(13) .
B4 O5 1.409(10) 1_655
B4 O1 1.456(9) 4_565
B4 O4 1.601(11) .
B5 O9 1.424(11) 2_665
B5 O15 1.444(12) .
B5 O12 1.516(11) .
B5 O4 1.535(13) .
B6 O11 1.320(11) .
B6 O9 1.342(10) .
B6 O13 1.430(11) 2_464
B7 O15 1.301(12) .
B7 O13 1.387(11) .
B7 O14 1.415(12) .
B8 O16 1.333(17) .
B8 O14 1.388(14) .
B8 O17 1.428(16) .
O1 B2 1.347(9) 4_564
O1 B4 1.456(9) 4_464
O5 B4 1.409(10) 1_455
O6 B2 1.385(10) 4_564
O6 B1 1.464(10) 1_655
O7 B3 1.437(11) 4_464
O9 B5 1.424(11) 2_464
O13 B6 1.430(11) 2_665
